data_4032224
loop_
_publ_author_name
'Zhong, Chang-Zhi'
'Tung, Po-Ting'
'Chao, Tsung-Han'
'Yeh, Ming-Chang P'

_publ_section_title
;
 Gold-Catalyzed Stereoselective Synthesis of Bicyclic Lactams and Ketones
 from N-Tosylynamidomethyl-Tethered Cyclohexenes.
;
_journal_issue 1
_journal_name_full 'The Journal of organic chemistry'
_journal_page_first 481
_journal_page_last 501
_journal_paper_doi 10.1021/acs.joc.6b02479
_journal_volume 82
_journal_year 2017
_chemical_formula_moiety 'C18 H25 N O3 S'
_chemical_formula_sum 'C18 H25 N O3 S'
_chemical_formula_weight 335.45
_chemical_name_systematic
;
 ?
;
_space_group_IT_number 14
_symmetry_cell_setting monoclinic
_symmetry_space_group_name_Hall '-P 2yn'
_symmetry_space_group_name_H-M 'P 1 21/n 1'
_atom_sites_solution_hydrogens geom
_atom_sites_solution_primary direct
_atom_sites_solution_secondary difmap
_audit_creation_method SHELXL-97
_cell_angle_alpha 90.00
_cell_angle_beta 90.590(7)
_cell_angle_gamma 90.00
_cell_formula_units_Z 4
_cell_length_a 6.153(2)
_cell_length_b 28.210(9)
_cell_length_c 9.988(3)
_cell_measurement_reflns_used 7084
_cell_measurement_temperature 200(2)
_cell_measurement_theta_max 25.09
_cell_measurement_theta_min 2.50
_cell_volume 1733.6(9)
_computing_molecular_graphics 'Ortep-3 for Windows (Farrugia, 1997)'
_computing_publication_material 'WinGX publication routines (Farrugia, 1999)'
_computing_structure_refinement 'SHELXL-97 (Sheldrick, 1997)'
_computing_structure_solution 'SHELXS-86 (Sheldrick, 1986)'
_diffrn_ambient_temperature 200(2)
_diffrn_measured_fraction_theta_full 0.988
_diffrn_measured_fraction_theta_max 0.988
_diffrn_measurement_device_type 'Bruker APEX2'
_diffrn_radiation_monochromator graphite
_diffrn_radiation_source 'fine-focus sealed tube'
_diffrn_radiation_type MoK\a
_diffrn_radiation_wavelength 0.71073
_diffrn_reflns_av_R_equivalents 0.0601
_diffrn_reflns_av_sigmaI/netI 0.0529
_diffrn_reflns_limit_h_max 7
_diffrn_reflns_limit_h_min -7
_diffrn_reflns_limit_k_max 33
_diffrn_reflns_limit_k_min -33
_diffrn_reflns_limit_l_max 11
_diffrn_reflns_limit_l_min -11
_diffrn_reflns_number 11165
_diffrn_reflns_theta_full 25.10
_diffrn_reflns_theta_max 25.10
_diffrn_reflns_theta_min 2.04
_exptl_absorpt_coefficient_mu 0.201
_exptl_absorpt_correction_T_max 0.9880
_exptl_absorpt_correction_T_min 0.8605
_exptl_absorpt_correction_type multi-scan
_exptl_crystal_colour colorless
_exptl_crystal_density_diffrn 1.285
_exptl_crystal_density_method 'not measured'
_exptl_crystal_description prism
_exptl_crystal_F_000 720
_exptl_crystal_size_max 0.77
_exptl_crystal_size_mid 0.18
_exptl_crystal_size_min 0.06
_refine_diff_density_max 0.579
_refine_diff_density_min -0.523
_refine_diff_density_rms 0.098
_refine_ls_extinction_method none
_refine_ls_goodness_of_fit_ref 1.112
_refine_ls_hydrogen_treatment constr
_refine_ls_matrix_type full
_refine_ls_number_parameters 211
_refine_ls_number_reflns 3050
_refine_ls_number_restraints 0
_refine_ls_restrained_S_all 1.112
_refine_ls_R_factor_all 0.1082
_refine_ls_R_factor_gt 0.1011
_refine_ls_shift/su_max 0.005
_refine_ls_shift/su_mean 0.000
_refine_ls_structure_factor_coef Fsqd
_refine_ls_weighting_details 'calc w=1/[\s^2^(Fo^2^)+(0.0985P)^2^+14.3369P] where P=(Fo^2^+2Fc^2^)/3'
_refine_ls_weighting_scheme calc
_refine_ls_wR_factor_gt 0.2978
_refine_ls_wR_factor_ref 0.3034
_reflns_number_gt 2759
_reflns_number_total 3050
_reflns_threshold_expression >2sigma(I)
_cod_data_source_file jo6b02479_si_018.cif
_cod_data_source_block ch18199
_cod_original_cell_volume 1733.7(10)
_cod_original_sg_symbol_H-M 'P 21/n'
_cod_database_code 4032224

loop_
_symmetry_equiv_pos_as_xyz
'x, y, z'
'-x+1/2, y+1/2, -z+1/2'
'-x, -y, -z'
'x-1/2, -y-1/2, z-1/2'

loop_
_atom_site_label
_atom_site_type_symbol
_atom_site_fract_x
_atom_site_fract_y
_atom_site_fract_z
_atom_site_U_iso_or_equiv
_atom_site_adp_type
_atom_site_occupancy
_atom_site_symmetry_multiplicity
_atom_site_calc_flag
_atom_site_refinement_flags
C1 C 0.5327(11) 0.1623(2) 0.3496(6) 0.0269(14) Uani 1 1 d .
C2 C 0.3960(12) 0.1825(3) 0.2541(7) 0.0360(16) Uani 1 1 d .
H2 H 0.2551 0.1699 0.2378 0.043 Uiso 1 1 calc R
C3 C 0.4692(14) 0.2217(3) 0.1827(7) 0.0403(18) Uani 1 1 d .
H3 H 0.3771 0.2358 0.1169 0.048 Uiso 1 1 calc R
C4 C 0.6746(14) 0.2405(2) 0.2060(7) 0.0391(17) Uani 1 1 d .
C5 C 0.7532(19) 0.2821(3) 0.1270(9) 0.066(3) Uani 1 1 d .
H5A H 0.8593 0.3000 0.1805 0.098 Uiso 1 1 calc R
H5B H 0.6298 0.3027 0.1040 0.098 Uiso 1 1 calc R
H5C H 0.8217 0.2709 0.0447 0.098 Uiso 1 1 calc R
C6 C 0.8048(13) 0.2198(3) 0.3038(8) 0.0411(18) Uani 1 1 d .
H6 H 0.9441 0.2329 0.3224 0.049 Uiso 1 1 calc R
C7 C 0.7361(12) 0.1802(2) 0.3756(7) 0.0332(15) Uani 1 1 d .
H7 H 0.8282 0.1659 0.4410 0.040 Uiso 1 1 calc R
C8 C 0.7364(11) 0.0542(2) 0.3291(7) 0.0315(15) Uani 1 1 d .
H8A H 0.8199 0.0629 0.4107 0.038 Uiso 1 1 calc R
H8B H 0.7928 0.0733 0.2538 0.038 Uiso 1 1 calc R
C9 C 0.7696(11) 0.0014(2) 0.2992(7) 0.0301(15) Uani 1 1 d .
H9 H 0.6944 -0.0170 0.3706 0.036 Uiso 1 1 calc R
C10 C 1.0122(13) -0.0104(3) 0.3082(9) 0.049(2) Uani 1 1 d .
H10A H 1.0965 0.0182 0.2842 0.058 Uiso 1 1 calc R
H10B H 1.0493 -0.0186 0.4020 0.058 Uiso 1 1 calc R
C11 C 1.0813(11) -0.0513(3) 0.2175(7) 0.0345(16) Uani 1 1 d .
H11A H 1.1067 -0.0391 0.1261 0.041 Uiso 1 1 calc R
H11B H 1.2195 -0.0649 0.2516 0.041 Uiso 1 1 calc R
C12 C 0.9116(11) -0.0891(2) 0.2123(7) 0.0309(15) Uani 1 1 d .
H12 H 0.8899 -0.1056 0.2997 0.037 Uiso 1 1 calc R
C13 C 0.6987(11) -0.0673(2) 0.1518(8) 0.0343(16) Uani 1 1 d .
H13 H 0.5680 -0.0839 0.1875 0.041 Uiso 1 1 calc R
C14 C 0.6732(12) -0.0138(2) 0.1646(7) 0.0344(16) Uani 1 1 d .
H14A H 0.5176 -0.0051 0.1594 0.041 Uiso 1 1 calc R
H14B H 0.7500 0.0023 0.0908 0.041 Uiso 1 1 calc R
C15 C 0.7685(13) -0.0893(3) 0.0207(8) 0.0431(19) Uani 1 1 d .
C16 C 0.9239(13) -0.1238(3) 0.0884(8) 0.0376(17) Uani 1 1 d .
H16 H 0.8431 -0.1536 0.1101 0.045 Uiso 1 1 calc R
C17 C 1.1383(13) -0.1369(3) 0.0263(7) 0.0406(18) Uani 1 1 d .
H17A H 1.2234 -0.1077 0.0096 0.049 Uiso 1 1 calc R
H17B H 1.1115 -0.1526 -0.0609 0.049 Uiso 1 1 calc R
C18 C 1.2686(14) -0.1699(3) 0.1175(8) 0.047(2) Uani 1 1 d .
H18A H 1.2906 -0.1548 0.2050 0.071 Uiso 1 1 calc R
H18B H 1.4100 -0.1765 0.0772 0.071 Uiso 1 1 calc R
H18C H 1.1889 -0.1997 0.1290 0.071 Uiso 1 1 calc R
N1 N 0.5057(9) 0.06547(18) 0.3487(6) 0.0295(13) Uani 1 1 d .
O1 O 0.5607(9) 0.10944(17) 0.5606(5) 0.0376(12) Uani 1 1 d .
O2 O 0.2082(8) 0.11280(18) 0.4384(5) 0.0391(12) Uani 1 1 d .
O3 O 0.7426(12) -0.0786(2) -0.0955(6) 0.066(2) Uani 1 1 d .
H1' H 0.4348 0.0672 0.2609 0.079 Uiso 1 1 d R
S1 S 0.4400(3) 0.11132(5) 0.43748(16) 0.0273(5) Uani 1 1 d .

loop_
_atom_site_aniso_label
_atom_site_aniso_U_11
_atom_site_aniso_U_22
_atom_site_aniso_U_33
_atom_site_aniso_U_23
_atom_site_aniso_U_13
_atom_site_aniso_U_12
C1 0.038(4) 0.022(3) 0.020(3) -0.004(2) 0.001(3) 0.005(3)
C2 0.037(4) 0.036(4) 0.035(4) -0.004(3) -0.005(3) 0.002(3)
C3 0.059(5) 0.031(4) 0.030(4) 0.004(3) -0.007(3) 0.008(3)
C4 0.058(5) 0.027(3) 0.033(4) 0.000(3) 0.007(3) -0.001(3)
C5 0.109(8) 0.042(5) 0.046(5) 0.010(4) 0.003(5) -0.017(5)
C6 0.044(4) 0.032(4) 0.047(4) -0.003(3) 0.000(4) -0.002(3)
C7 0.041(4) 0.026(3) 0.033(4) 0.001(3) -0.006(3) 0.000(3)
C8 0.038(4) 0.027(3) 0.029(3) -0.002(3) 0.000(3) 0.002(3)
C9 0.038(4) 0.025(3) 0.027(3) 0.001(3) 0.001(3) 0.004(3)
C10 0.048(5) 0.050(5) 0.048(5) -0.025(4) -0.020(4) 0.018(4)
C11 0.033(4) 0.039(4) 0.031(4) -0.006(3) -0.003(3) 0.010(3)
C12 0.040(4) 0.031(3) 0.022(3) 0.002(3) 0.004(3) 0.005(3)
C13 0.031(4) 0.030(4) 0.042(4) -0.011(3) 0.003(3) 0.000(3)
C14 0.035(4) 0.032(4) 0.036(4) -0.008(3) -0.012(3) 0.007(3)
C15 0.044(4) 0.040(4) 0.046(5) -0.020(4) -0.019(4) 0.007(3)
C16 0.043(4) 0.028(4) 0.042(4) -0.006(3) -0.006(3) 0.005(3)
C17 0.048(4) 0.041(4) 0.032(4) -0.013(3) -0.003(3) 0.011(3)
C18 0.053(5) 0.045(4) 0.044(5) -0.006(4) 0.001(4) 0.015(4)
N1 0.039(3) 0.021(3) 0.028(3) -0.005(2) -0.007(2) 0.002(2)
O1 0.055(3) 0.036(3) 0.022(2) 0.002(2) -0.001(2) 0.000(2)
O2 0.040(3) 0.037(3) 0.041(3) -0.003(2) 0.008(2) 0.000(2)
O3 0.090(5) 0.069(4) 0.039(3) -0.019(3) -0.033(3) 0.034(4)
S1 0.0363(9) 0.0239(8) 0.0218(8) -0.0010(6) 0.0020(6) 0.0019(7)

loop_
_atom_type_symbol
_atom_type_description
_atom_type_scat_dispersion_real
_atom_type_scat_dispersion_imag
_atom_type_scat_source
C C 0.0033 0.0016 'International Tables Vol C Tables 4.2.6.8 and 6.1.1.4'
H H 0.0000 0.0000 'International Tables Vol C Tables 4.2.6.8 and 6.1.1.4'
N N 0.0061 0.0033 'International Tables Vol C Tables 4.2.6.8 and 6.1.1.4'
O O 0.0106 0.0060 'International Tables Vol C Tables 4.2.6.8 and 6.1.1.4'
S S 0.1246 0.1234 'International Tables Vol C Tables 4.2.6.8 and 6.1.1.4'

loop_
_geom_angle_atom_site_label_1
_geom_angle_atom_site_label_2
_geom_angle_atom_site_label_3
_geom_angle
C7 C1 C2 121.6(6)
C7 C1 S1 120.0(5)
C2 C1 S1 118.4(5)
C3 C2 C1 118.8(7)
C3 C2 H2 120.6
C1 C2 H2 120.6
C2 C3 C4 121.0(7)
C2 C3 H3 119.5
C4 C3 H3 119.5
C6 C4 C3 118.5(7)
C6 C4 C5 120.9(8)
C3 C4 C5 120.6(8)
C4 C5 H5A 109.5
C4 C5 H5B 109.5
H5A C5 H5B 109.5
C4 C5 H5C 109.5
H5A C5 H5C 109.5
H5B C5 H5C 109.5
C4 C6 C7 121.5(7)
C4 C6 H6 119.2
C7 C6 H6 119.2
C1 C7 C6 118.5(7)
C1 C7 H7 120.7
C6 C7 H7 120.7
N1 C8 C9 111.5(6)
N1 C8 H8A 109.3
C9 C8 H8A 109.3
N1 C8 H8B 109.3
C9 C8 H8B 109.3
H8A C8 H8B 108.0
C14 C9 C10 111.1(6)
C14 C9 C8 113.2(6)
C10 C9 C8 109.4(6)
C14 C9 H9 107.6
C10 C9 H9 107.6
C8 C9 H9 107.6
C11 C10 C9 114.0(6)
C11 C10 H10A 108.8
C9 C10 H10A 108.8
C11 C10 H10B 108.8
C9 C10 H10B 108.8
H10A C10 H10B 107.7
C12 C11 C10 111.1(6)
C12 C11 H11A 109.4
C10 C11 H11A 109.4
C12 C11 H11B 109.4
C10 C11 H11B 109.4
H11A C11 H11B 108.0
C11 C12 C13 108.4(6)
C11 C12 C16 115.5(6)
C13 C12 C16 89.3(5)
C11 C12 H12 113.7
C13 C12 H12 113.7
C16 C12 H12 113.7
C15 C13 C14 120.6(7)
C15 C13 C12 85.9(5)
C14 C13 C12 116.4(6)
C15 C13 H13 110.6
C14 C13 H13 110.6
C12 C13 H13 110.6
C13 C14 C9 108.3(6)
C13 C14 H14A 110.0
C9 C14 H14A 110.0
C13 C14 H14B 110.0
C9 C14 H14B 110.0
H14A C14 H14B 108.4
O3 C15 C13 133.8(7)
O3 C15 C16 131.6(8)
C13 C15 C16 93.5(6)
C17 C16 C15 121.5(7)
C17 C16 C12 121.5(6)
C15 C16 C12 85.2(5)
C17 C16 H16 108.8
C15 C16 H16 108.8
C12 C16 H16 108.8
C16 C17 C18 111.1(7)
C16 C17 H17A 109.4
C18 C17 H17A 109.4
C16 C17 H17B 109.4
C18 C17 H17B 109.4
H17A C17 H17B 108.0
C17 C18 H18A 109.5
C17 C18 H18B 109.5
H18A C18 H18B 109.5
C17 C18 H18C 109.5
H18A C18 H18C 109.5
H18B C18 H18C 109.5
C8 N1 S1 119.5(4)
C8 N1 H1' 108.3
S1 N1 H1' 109.9
O2 S1 O1 120.4(3)
O2 S1 N1 106.4(3)
O1 S1 N1 108.1(3)
O2 S1 C1 107.8(3)
O1 S1 C1 106.7(3)
N1 S1 C1 106.9(3)

loop_
_geom_bond_atom_site_label_1
_geom_bond_atom_site_label_2
_geom_bond_distance
C1 C7 1.371(10)
C1 C2 1.388(9)
C1 S1 1.782(7)
C2 C3 1.392(11)
C2 H2 0.9500
C3 C4 1.388(11)
C3 H3 0.9500
C4 C6 1.385(11)
C4 C5 1.499(11)
C5 H5A 0.9800
C5 H5B 0.9800
C5 H5C 0.9800
C6 C7 1.396(10)
C6 H6 0.9500
C7 H7 0.9500
C8 N1 1.469(9)
C8 C9 1.533(9)
C8 H8A 0.9900
C8 H8B 0.9900
C9 C14 1.526(9)
C9 C10 1.531(10)
C9 H9 1.0000
C10 C11 1.529(10)
C10 H10A 0.9900
C10 H10B 0.9900
C11 C12 1.493(10)
C11 H11A 0.9900
C11 H11B 0.9900
C12 C13 1.563(10)
C12 C16 1.581(9)
C12 H12 1.0000
C13 C15 1.516(10)
C13 C14 1.521(9)
C13 H13 1.0000
C14 H14A 0.9900
C14 H14B 0.9900
C15 O3 1.208(10)
C15 C16 1.520(10)
C16 C17 1.510(11)
C16 H16 1.0000
C17 C18 1.526(11)
C17 H17A 0.9900
C17 H17B 0.9900
C18 H18A 0.9800
C18 H18B 0.9800
C18 H18C 0.9800
N1 S1 1.622(5)
N1 H1' 0.9762
O1 S1 1.431(5)
O2 S1 1.427(5)
